data_7037740
loop_
_publ_author_name
'Kapitein, Manuel'
'Balmer, Markus'
'Niemeier, Lukas'
'von H\"anisch, Carsten'

_publ_section_title
;
 Cyclic NHC-stabilized silylphosphinoalanes and -gallanes.
;
_journal_issue 14
_journal_name_full 'Dalton transactions (Cambridge, England : 2003)'
_journal_page_first 6275
_journal_page_last 6281
_journal_paper_doi 10.1039/c5dt03889h
_journal_volume 45
_journal_year 2016
_chemical_formula_moiety 'C50 H72 Al2 N4 P2 Si2'
_chemical_formula_sum 'C50 H72 Al2 N4 P2 Si2'
_chemical_formula_weight 901.19
_chemical_name_systematic
;
 ?
;
_space_group_crystal_system orthorhombic
_space_group_IT_number 61
_space_group_name_Hall '-P 2ac 2ab'
_space_group_name_H-M_alt 'P b c a'
_symmetry_space_group_name_Hall '-P 2ac 2ab'
_symmetry_space_group_name_H-M 'P b c a'
_atom_sites_solution_hydrogens mixed
_atom_sites_solution_primary direct
_audit_creation_date 2015-09-23
_audit_creation_method
;
Olex2 1.2
(compiled 2015.01.26 svn.r3150 for OlexSys, GUI svn.r4998)
;
_audit_update_record
;
2015-11-05 deposited with the CCDC.
2015-12-15 downloaded from the CCDC.
;
_cell_angle_alpha 90
_cell_angle_beta 90
_cell_angle_gamma 90
_cell_formula_units_Z 8
_cell_length_a 19.8408(8)
_cell_length_b 17.8369(8)
_cell_length_c 29.8764(13)
_cell_measurement_reflns_used 9783
_cell_measurement_temperature 100.0
_cell_measurement_theta_max 25.212
_cell_measurement_theta_min 2.349
_cell_volume 10573.2(8)
_computing_cell_refinement 'SAINT v8.34A (Bruker, 2013)'
_computing_data_collection 'SAINT v8.34A (Bruker, 2013)'
_computing_data_reduction 'SAINT v8.34A (Bruker, 2013)'
_computing_molecular_graphics 'Olex2 (Dolomanov et al., 2009)'
_computing_publication_material 'Olex2 (Dolomanov et al., 2009)'
_computing_structure_refinement 'ShelXL (Sheldrick, 2008)'
_computing_structure_solution 'ShelXS (Sheldrick, 2008)'
_diffrn_ambient_temperature 100.0
_diffrn_measured_fraction_theta_full 0.999
_diffrn_measured_fraction_theta_max 0.999
_diffrn_measurement_device_type 'Bruker D8 Quest'
_diffrn_measurement_method '\f and \w scans'
_diffrn_radiation_type MoK\a
_diffrn_radiation_wavelength 0.71073
_diffrn_reflns_av_R_equivalents 0.0575
_diffrn_reflns_av_unetI/netI 0.0236
_diffrn_reflns_Laue_measured_fraction_full 0.999
_diffrn_reflns_Laue_measured_fraction_max 0.999
_diffrn_reflns_limit_h_max 23
_diffrn_reflns_limit_h_min -23
_diffrn_reflns_limit_k_max 21
_diffrn_reflns_limit_k_min -21
_diffrn_reflns_limit_l_max 35
_diffrn_reflns_limit_l_min -35
_diffrn_reflns_number 147162
_diffrn_reflns_point_group_measured_fraction_full 0.999
_diffrn_reflns_point_group_measured_fraction_max 0.999
_diffrn_reflns_theta_full 25.242
_diffrn_reflns_theta_max 25.285
_diffrn_reflns_theta_min 2.349
_diffrn_standards_number 0
_exptl_absorpt_coefficient_mu 0.196
_exptl_absorpt_correction_T_max 0.7399
_exptl_absorpt_correction_T_min 0.7067
_exptl_absorpt_correction_type multi-scan
_exptl_absorpt_process_details
'SADABS-2014/5 (Bruker,2014/5) was used for absorption correction. wR2(int) was 0.1085 before and 0.0598 after correction. The Ratio of minimum to maximum transmission is 0.9551. The \l/2 correction factor is 0.00150.'
_exptl_crystal_colour colourless
_exptl_crystal_colour_primary colourless
_exptl_crystal_density_diffrn 1.132
_exptl_crystal_description block
_exptl_crystal_F_000 3872
_exptl_crystal_size_max 0.253
_exptl_crystal_size_mid 0.229
_exptl_crystal_size_min 0.173
_refine_diff_density_max 0.344
_refine_diff_density_min -0.190
_refine_diff_density_rms 0.047
_refine_ls_extinction_method none
_refine_ls_goodness_of_fit_ref 1.040
_refine_ls_hydrogen_treatment mixed
_refine_ls_matrix_type full
_refine_ls_number_parameters 563
_refine_ls_number_reflns 9594
_refine_ls_number_restraints 0
_refine_ls_restrained_S_all 1.040
_refine_ls_R_factor_all 0.0478
_refine_ls_R_factor_gt 0.0325
_refine_ls_shift/su_max 0.001
_refine_ls_shift/su_mean 0.000
_refine_ls_structure_factor_coef Fsqd
_refine_ls_weighting_details 'w=1/[\s^2^(Fo^2^)+(0.0311P)^2^+7.0034P] where P=(Fo^2^+2Fc^2^)/3'
_refine_ls_weighting_scheme calc
_refine_ls_wR_factor_gt 0.0721
_refine_ls_wR_factor_ref 0.0789
_reflns_Friedel_coverage 0.000
_reflns_number_gt 7838
_reflns_number_total 9594
_reflns_threshold_expression 'I > 2\s(I)'
_cod_data_source_file c5dt03889h2.cif
_cod_data_source_block compound3
_cod_depositor_comments 'Adding full bibliography for 7037738--7037743.cif.'
_cod_database_code 7037740
_shelxl_version_number 2014-3
_shelx_space_group_comment
;
The symmetry employed for this shelxl refinement is uniquely defined
by the following loop, which should always be used as a source of
symmetry information in preference to the above space-group names.
They are only intended as comments.
;
_olex2_refinement_description
;
1. Fixed Uiso
 At 1.2 times of:
  All C(H) groups
 At 1.5 times of:
  All C(H,H,H) groups
2.a Ternary CH refined with riding coordinates:
 C17(H17), C13(H13), C4(H4), C7(H7)
2.b Aromatic/amide H refined with riding coordinates:
 C50(H50), C2(H2), C11(H11), C12(H12), C24(H24), C48(H48), C41(H41), C3(H3),
 C40(H40), C47(H47), C43(H43), C49(H49), C44(H44), C42(H42), C46(H46), C28(H28),
  C34(H34), C26(H26), C25(H25), C32(H32), C27(H27), C30(H30), C33(H33), C31(H31)
2.c Idealised Me refined as rotating group:
 C37(H37A,H37B,H37C), C36(H36A,H36B,H36C), C38(H38A,H38B,H38C), C19(H19A,H19B,
 H19C), C18(H18A,H18B,H18C), C5(H5A,H5B,H5C), C20(H20A,H20B,H20C), C15(H15A,
 H15B,H15C), C21(H21A,H21B,H21C), C8(H8A,H8B,H8C), C14(H14A,H14B,H14C),
 C22(H22A,H22B,H22C), C9(H9A,H9B,H9C), C6(H6A,H6B,H6C)
;
_olex2_submission_special_instructions 'No special instructions were received'

loop_
_space_group_symop_operation_xyz
'x, y, z'
'-x+1/2, -y, z+1/2'
'x+1/2, -y+1/2, -z'
'-x, y+1/2, -z+1/2'
'-x, -y, -z'
'x-1/2, y, -z-1/2'
'-x-1/2, y-1/2, z'
'x, -y-1/2, z-1/2'

loop_
_atom_site_label
_atom_site_type_symbol
_atom_site_fract_x
_atom_site_fract_y
_atom_site_fract_z
_atom_site_U_iso_or_equiv
_atom_site_adp_type
_atom_site_occupancy
_atom_site_site_symmetry_order
_atom_site_calc_flag
_atom_site_refinement_flags_posn
P1 P 0.09697(2) 0.66028(2) 0.15990(2) 0.01380(10) Uani 1 1 d .
P2 P 0.09452(2) 0.67173(2) 0.04897(2) 0.01311(10) Uani 1 1 d .
Si2 Si 0.11815(2) 0.71678(2) -0.01805(2) 0.01182(10) Uani 1 1 d .
Al2 Al 0.17738(2) 0.64041(3) 0.10294(2) 0.01300(11) Uani 1 1 d .
Si1 Si 0.14257(2) 0.71085(3) 0.22005(2) 0.01530(10) Uani 1 1 d .
Al1 Al 0.06706(2) 0.75381(3) 0.10774(2) 0.01274(11) Uani 1 1 d .
N1 N -0.06805(7) 0.83929(8) 0.09850(5) 0.0194(3) Uani 1 1 d .
N2 N -0.08448(7) 0.72250(8) 0.11134(5) 0.0172(3) Uani 1 1 d .
N3 N 0.26111(7) 0.49478(7) 0.10927(5) 0.0170(3) Uani 1 1 d .
N4 N 0.15733(7) 0.47063(8) 0.09503(4) 0.0167(3) Uani 1 1 d .
C29 C 0.09547(9) 0.79952(10) 0.23621(5) 0.0214(4) Uani 1 1 d .
C10 C 0.20054(8) 0.52828(9) 0.10242(5) 0.0152(3) Uani 1 1 d .
C35 C 0.17526(8) 0.80318(9) -0.02064(5) 0.0144(3) Uani 1 1 d .
C45 C 0.03528(8) 0.74304(9) -0.04599(5) 0.0140(3) Uani 1 1 d .
C50 C -0.02423(8) 0.74364(9) -0.02098(6) 0.0186(4) Uani 1 1 d .
H50 H -0.0224 0.7306 0.0098 0.022 Uiso 1 1 calc R
C1 C -0.03502(8) 0.77385(9) 0.10610(5) 0.0140(3) Uani 1 1 d .
C39 C 0.16237(8) 0.63971(9) -0.05105(5) 0.0144(3) Uani 1 1 d .
C23 C 0.23493(8) 0.73580(10) 0.21507(5) 0.0206(4) Uani 1 1 d .
C37 C 0.18655(8) 0.82947(10) -0.06893(6) 0.0193(4) Uani 1 1 d .
H37A H 0.1997 0.7866 -0.0875 0.029 Uiso 1 1 calc GR
H37B H 0.2224 0.8673 -0.0695 0.029 Uiso 1 1 calc GR
H37C H 0.1448 0.8513 -0.0806 0.029 Uiso 1 1 calc GR
C2 C -0.13695(9) 0.82790(11) 0.09902(7) 0.0313(5) Uani 1 1 d .
H2 H -0.1708 0.8648 0.0945 0.038 Uiso 1 1 calc R
C36 C 0.14213(9) 0.86729(9) 0.00554(6) 0.0220(4) Uani 1 1 d .
H36A H 0.0995 0.8811 -0.0088 0.033 Uiso 1 1 calc GR
H36B H 0.1723 0.9108 0.0059 0.033 Uiso 1 1 calc GR
H36C H 0.1334 0.8510 0.0363 0.033 Uiso 1 1 calc GR
C16 C 0.12940(9) 0.64081(10) 0.26839(6) 0.0233(4) Uani 1 1 d .
C11 C 0.19074(9) 0.40291(10) 0.09664(6) 0.0224(4) Uani 1 1 d .
H11 H 0.1715 0.3547 0.0922 0.027 Uiso 1 1 calc R
C12 C 0.25558(9) 0.41788(10) 0.10558(6) 0.0236(4) Uani 1 1 d .
H12 H 0.2909 0.3824 0.1088 0.028 Uiso 1 1 calc R
C24 C 0.28569(9) 0.68202(11) 0.21841(7) 0.0326(5) Uani 1 1 d .
H24 H 0.2735 0.6312 0.2233 0.039 Uiso 1 1 calc R
C17 C 0.32499(8) 0.53406(10) 0.11947(6) 0.0205(4) Uani 1 1 d .
H17 H 0.3143 0.5881 0.1250 0.025 Uiso 1 1 calc R
C48 C -0.09025(9) 0.78160(9) -0.08444(6) 0.0221(4) Uani 1 1 d .
H48 H -0.1326 0.7934 -0.0975 0.027 Uiso 1 1 calc R
C13 C 0.08394(8) 0.47824(9) 0.08705(6) 0.0191(4) Uani 1 1 d .
H13 H 0.0720 0.5324 0.0902 0.023 Uiso 1 1 calc R
C41 C 0.23871(8) 0.53254(9) -0.05055(6) 0.0209(4) Uani 1 1 d .
H41 H 0.2655 0.4982 -0.0340 0.025 Uiso 1 1 calc R
C3 C -0.14690(9) 0.75505(11) 0.10709(7) 0.0290(4) Uani 1 1 d .
H3 H -0.1892 0.7304 0.1094 0.035 Uiso 1 1 calc R
C40 C 0.20312(8) 0.58821(9) -0.02832(6) 0.0188(4) Uani 1 1 d .
H40 H 0.2065 0.5915 0.0033 0.023 Uiso 1 1 calc R
C38 C 0.24357(8) 0.78412(10) 0.00031(6) 0.0209(4) Uani 1 1 d .
H38A H 0.2368 0.7667 0.0311 0.031 Uiso 1 1 calc GR
H38B H 0.2722 0.8289 0.0005 0.031 Uiso 1 1 calc GR
H38C H 0.2654 0.7445 -0.0172 0.031 Uiso 1 1 calc GR
C47 C -0.03215(9) 0.78317(10) -0.10992(6) 0.0232(4) Uani 1 1 d .
H47 H -0.0344 0.7970 -0.1406 0.028 Uiso 1 1 calc R
C43 C 0.19590(9) 0.57701(10) -0.11999(6) 0.0234(4) Uani 1 1 d .
H43 H 0.1934 0.5738 -0.1517 0.028 Uiso 1 1 calc R
C4 C -0.07415(9) 0.64128(9) 0.11840(6) 0.0209(4) Uani 1 1 d .
H4 H -0.0249 0.6327 0.1232 0.025 Uiso 1 1 calc R
C49 C -0.08602(8) 0.76270(10) -0.03976(6) 0.0232(4) Uani 1 1 d .
H49 H -0.1255 0.7627 -0.0218 0.028 Uiso 1 1 calc R
C44 C 0.15977(9) 0.63223(10) -0.09751(6) 0.0206(4) Uani 1 1 d .
H44 H 0.1325 0.6658 -0.1143 0.025 Uiso 1 1 calc R
C42 C 0.23550(8) 0.52669(9) -0.09645(6) 0.0197(4) Uani 1 1 d .
H42 H 0.2600 0.4888 -0.1117 0.024 Uiso 1 1 calc R
C46 C 0.02951(8) 0.76461(10) -0.09096(6) 0.0199(4) Uani 1 1 d .
H46 H 0.0689 0.7666 -0.1090 0.024 Uiso 1 1 calc R
C19 C 0.35658(10) 0.50226(11) 0.16181(7) 0.0324(5) Uani 1 1 d .
H19A H 0.3240 0.5051 0.1864 0.049 Uiso 1 1 calc GR
H19B H 0.3968 0.5314 0.1695 0.049 Uiso 1 1 calc GR
H19C H 0.3692 0.4498 0.1568 0.049 Uiso 1 1 calc GR
C18 C 0.37180(9) 0.52976(10) 0.07938(7) 0.0276(4) Uani 1 1 d .
H18A H 0.3839 0.4773 0.0737 0.041 Uiso 1 1 calc GR
H18B H 0.4127 0.5587 0.0855 0.041 Uiso 1 1 calc GR
H18C H 0.3490 0.5504 0.0530 0.041 Uiso 1 1 calc GR
C5 C -0.09481(10) 0.59836(10) 0.07688(6) 0.0296(4) Uani 1 1 d .
H5A H -0.1426 0.6076 0.0706 0.044 Uiso 1 1 calc GR
H5B H -0.0877 0.5446 0.0818 0.044 Uiso 1 1 calc GR
H5C H -0.0676 0.6150 0.0514 0.044 Uiso 1 1 calc GR
C7 C -0.03624(9) 0.91213(9) 0.08836(6) 0.0234(4) Uani 1 1 d .
H7 H 0.0137 0.9059 0.0910 0.028 Uiso 1 1 calc R
C20 C 0.16779(11) 0.66546(12) 0.31040(6) 0.0378(5) Uani 1 1 d .
H20A H 0.2162 0.6669 0.3040 0.057 Uiso 1 1 calc GR
H20B H 0.1592 0.6298 0.3347 0.057 Uiso 1 1 calc GR
H20C H 0.1525 0.7155 0.3194 0.057 Uiso 1 1 calc GR
C28 C 0.25606(10) 0.80854(12) 0.20657(7) 0.0372(5) Uani 1 1 d .
H28 H 0.2232 0.8468 0.2030 0.045 Uiso 1 1 calc R
C34 C 0.03029(9) 0.81299(10) 0.22053(6) 0.0234(4) Uani 1 1 d .
H34 H 0.0097 0.7773 0.2013 0.028 Uiso 1 1 calc R
C15 C 0.06737(10) 0.45445(11) 0.03971(7) 0.0329(5) Uani 1 1 d .
H15A H 0.0914 0.4868 0.0185 0.049 Uiso 1 1 calc GR
H15B H 0.0187 0.4589 0.0347 0.049 Uiso 1 1 calc GR
H15C H 0.0813 0.4023 0.0352 0.049 Uiso 1 1 calc GR
C21 C 0.15088(10) 0.56086(10) 0.25598(6) 0.0310(4) Uani 1 1 d .
H21A H 0.1289 0.5461 0.2280 0.047 Uiso 1 1 calc GR
H21B H 0.1375 0.5263 0.2799 0.047 Uiso 1 1 calc GR
H21C H 0.1999 0.5591 0.2522 0.047 Uiso 1 1 calc GR
C8 C -0.05219(11) 0.93528(11) 0.04075(7) 0.0356(5) Uani 1 1 d .
H8A H -0.0367 0.8963 0.0201 0.053 Uiso 1 1 calc GR
H8B H -0.0292 0.9826 0.0339 0.053 Uiso 1 1 calc GR
H8C H -0.1010 0.9420 0.0375 0.053 Uiso 1 1 calc GR
C26 C 0.37267(10) 0.77327(13) 0.20769(7) 0.0363(5) Uani 1 1 d .
H26 H 0.4190 0.7862 0.2059 0.044 Uiso 1 1 calc R
C14 C 0.04514(9) 0.43482(11) 0.12241(7) 0.0335(5) Uani 1 1 d .
H14A H 0.0551 0.3812 0.1195 0.050 Uiso 1 1 calc GR
H14B H -0.0033 0.4430 0.1183 0.050 Uiso 1 1 calc GR
H14C H 0.0585 0.4522 0.1522 0.050 Uiso 1 1 calc GR
C22 C 0.05361(10) 0.63898(12) 0.27903(7) 0.0341(5) Uani 1 1 d .
H22A H 0.0390 0.6887 0.2891 0.051 Uiso 1 1 calc GR
H22B H 0.0450 0.6021 0.3027 0.051 Uiso 1 1 calc GR
H22C H 0.0285 0.6249 0.2521 0.051 Uiso 1 1 calc GR
C9 C -0.05805(11) 0.97129(11) 0.12167(7) 0.0338(5) Uani 1 1 d .
H9A H -0.1070 0.9778 0.1200 0.051 Uiso 1 1 calc GR
H9B H -0.0358 1.0189 0.1146 0.051 Uiso 1 1 calc GR
H9C H -0.0454 0.9555 0.1519 0.051 Uiso 1 1 calc GR
C25 C 0.35347(10) 0.70042(13) 0.21482(7) 0.0388(5) Uani 1 1 d .
H25 H 0.3867 0.6623 0.2173 0.047 Uiso 1 1 calc R
C32 C 0.02320(12) 0.92958(12) 0.25967(7) 0.0439(6) Uani 1 1 d .
H32 H -0.0007 0.9740 0.2672 0.053 Uiso 1 1 calc R
C27 C 0.32396(11) 0.82718(13) 0.20313(8) 0.0460(6) Uani 1 1 d .
H27 H 0.3367 0.8777 0.1976 0.055 Uiso 1 1 calc R
C6 C -0.11078(12) 0.61596(12) 0.16024(7) 0.0416(5) Uani 1 1 d .
H6A H -0.0973 0.6476 0.1855 0.062 Uiso 1 1 calc GR
H6B H -0.0992 0.5637 0.1667 0.062 Uiso 1 1 calc GR
H6C H -0.1595 0.6202 0.1556 0.062 Uiso 1 1 calc GR
C30 C 0.12267(12) 0.85301(12) 0.26500(7) 0.0412(6) Uani 1 1 d .
H30 H 0.1664 0.8454 0.2772 0.049 Uiso 1 1 calc R
C33 C -0.00535(10) 0.87708(11) 0.23221(6) 0.0314(5) Uani 1 1 d .
H33 H -0.0497 0.8845 0.2211 0.038 Uiso 1 1 calc R
C31 C 0.08707(14) 0.91714(13) 0.27619(8) 0.0593(8) Uani 1 1 d .
H31 H 0.1070 0.9531 0.2956 0.071 Uiso 1 1 calc R
H H 0.2451(9) 0.6822(10) 0.1017(6) 0.029(5) Uiso 1 1 d .
HA H 0.0987(9) 0.8326(10) 0.1126(6) 0.023(5) Uiso 1 1 d .

loop_
_atom_site_aniso_label
_atom_site_aniso_U_11
_atom_site_aniso_U_22
_atom_site_aniso_U_33
_atom_site_aniso_U_23
_atom_site_aniso_U_13
_atom_site_aniso_U_12
P1 0.0142(2) 0.0151(2) 0.0121(2) -0.00049(16) -0.00071(16) 0.00004(16)
P2 0.0142(2) 0.0129(2) 0.0122(2) 0.00108(16) 0.00007(16) 0.00034(16)
Si2 0.0111(2) 0.0121(2) 0.0122(2) 0.00070(17) -0.00011(17) 0.00067(17)
Al2 0.0127(2) 0.0120(2) 0.0143(2) -0.00066(19) -0.00018(19) 0.00070(19)
Si1 0.0162(2) 0.0180(2) 0.0117(2) -0.00211(18) -0.00054(17) 0.00136(18)
Al1 0.0110(2) 0.0119(2) 0.0153(2) -0.00031(19) 0.00021(18) -0.00018(18)
N1 0.0132(7) 0.0152(7) 0.0300(8) 0.0038(6) 0.0000(6) 0.0015(6)
N2 0.0134(7) 0.0149(7) 0.0234(8) 0.0019(6) -0.0026(6) -0.0015(6)
N3 0.0157(7) 0.0125(7) 0.0229(8) -0.0024(6) 0.0004(6) 0.0020(6)
N4 0.0170(7) 0.0130(7) 0.0200(7) -0.0013(6) 0.0002(6) 0.0007(6)
C29 0.0293(10) 0.0205(9) 0.0145(8) -0.0012(7) 0.0027(7) 0.0035(8)
C10 0.0174(8) 0.0150(8) 0.0132(8) -0.0016(7) 0.0013(6) 0.0009(7)
C35 0.0160(8) 0.0127(8) 0.0147(8) 0.0014(7) 0.0019(6) -0.0024(6)
C45 0.0148(8) 0.0089(8) 0.0184(8) 0.0000(7) -0.0023(6) -0.0001(6)
C50 0.0182(8) 0.0188(9) 0.0189(9) 0.0017(7) 0.0006(7) -0.0006(7)
C1 0.0160(8) 0.0140(8) 0.0120(8) 0.0000(6) 0.0000(6) 0.0007(6)
C39 0.0114(8) 0.0130(8) 0.0188(8) 0.0002(7) 0.0011(6) -0.0025(6)
C23 0.0197(9) 0.0293(10) 0.0127(8) -0.0049(7) -0.0030(7) -0.0023(7)
C37 0.0197(9) 0.0182(9) 0.0199(9) 0.0023(7) 0.0031(7) -0.0036(7)
C2 0.0141(9) 0.0239(10) 0.0559(14) 0.0057(9) -0.0018(8) 0.0053(8)
C36 0.0283(10) 0.0139(9) 0.0239(9) 0.0002(7) 0.0070(8) -0.0040(7)
C16 0.0276(10) 0.0284(10) 0.0138(8) 0.0028(7) 0.0015(7) 0.0033(8)
C11 0.0231(10) 0.0117(9) 0.0322(10) -0.0035(7) 0.0034(8) 0.0013(7)
C12 0.0215(9) 0.0150(9) 0.0344(10) -0.0032(8) 0.0018(8) 0.0051(7)
C24 0.0224(10) 0.0303(11) 0.0451(12) -0.0087(9) 0.0050(9) -0.0014(8)
C17 0.0160(9) 0.0147(9) 0.0307(10) -0.0054(7) -0.0039(7) 0.0010(7)
C48 0.0163(9) 0.0143(9) 0.0358(11) 0.0007(8) -0.0092(8) 0.0025(7)
C13 0.0161(9) 0.0144(9) 0.0267(9) 0.0003(7) -0.0026(7) 0.0011(7)
C41 0.0200(9) 0.0162(9) 0.0264(9) 0.0022(7) -0.0013(7) 0.0046(7)
C3 0.0108(8) 0.0259(10) 0.0505(12) 0.0055(9) -0.0026(8) -0.0014(7)
C40 0.0213(9) 0.0193(9) 0.0158(8) 0.0010(7) -0.0006(7) 0.0025(7)
C38 0.0167(9) 0.0241(10) 0.0219(9) 0.0018(8) -0.0023(7) -0.0065(7)
C47 0.0234(9) 0.0234(10) 0.0227(9) 0.0030(8) -0.0070(7) 0.0037(8)
C43 0.0309(10) 0.0235(10) 0.0157(9) -0.0044(7) 0.0019(7) 0.0006(8)
C4 0.0174(9) 0.0139(9) 0.0313(10) 0.0038(7) -0.0043(7) -0.0031(7)
C49 0.0144(9) 0.0188(9) 0.0365(11) 0.0006(8) 0.0020(7) 0.0006(7)
C44 0.0235(9) 0.0191(9) 0.0192(9) 0.0007(7) -0.0027(7) 0.0046(7)
C42 0.0180(9) 0.0132(8) 0.0278(10) -0.0049(7) 0.0057(7) -0.0014(7)
C46 0.0176(9) 0.0218(9) 0.0203(9) 0.0020(7) -0.0001(7) 0.0028(7)
C19 0.0310(11) 0.0278(11) 0.0384(12) -0.0061(9) -0.0128(9) 0.0056(9)
C18 0.0204(9) 0.0219(10) 0.0406(12) -0.0068(9) 0.0036(8) -0.0014(8)
C5 0.0292(10) 0.0219(10) 0.0376(11) -0.0040(8) -0.0001(8) -0.0068(8)
C7 0.0178(9) 0.0148(9) 0.0375(11) 0.0064(8) 0.0013(8) 0.0009(7)
C20 0.0504(13) 0.0480(13) 0.0149(9) 0.0038(9) -0.0043(9) 0.0071(11)
C28 0.0260(11) 0.0352(12) 0.0506(13) 0.0106(10) -0.0048(9) -0.0027(9)
C34 0.0241(9) 0.0265(10) 0.0197(9) -0.0001(8) 0.0077(7) 0.0042(8)
C15 0.0346(11) 0.0269(11) 0.0372(12) -0.0043(9) -0.0129(9) -0.0014(9)
C21 0.0383(11) 0.0269(10) 0.0279(11) 0.0089(9) 0.0024(9) 0.0051(9)
C8 0.0499(13) 0.0253(11) 0.0318(11) 0.0050(9) 0.0106(10) -0.0003(9)
C26 0.0205(10) 0.0575(15) 0.0310(11) -0.0116(10) -0.0003(8) -0.0110(10)
C14 0.0198(10) 0.0313(11) 0.0496(13) 0.0138(10) 0.0032(9) 0.0007(8)
C22 0.0344(11) 0.0384(12) 0.0295(11) 0.0122(9) 0.0124(9) 0.0031(9)
C9 0.0445(12) 0.0225(10) 0.0345(11) 0.0000(9) 0.0002(9) -0.0035(9)
C25 0.0221(10) 0.0504(14) 0.0438(13) -0.0119(11) 0.0019(9) 0.0052(10)
C32 0.0670(16) 0.0330(12) 0.0316(12) -0.0054(10) 0.0021(11) 0.0275(11)
C27 0.0357(13) 0.0441(14) 0.0583(15) 0.0074(12) -0.0010(11) -0.0164(11)
C6 0.0643(15) 0.0286(11) 0.0318(11) 0.0093(9) 0.0019(11) -0.0105(11)
C30 0.0519(14) 0.0322(12) 0.0394(12) -0.0163(10) -0.0193(10) 0.0150(10)
C33 0.0340(11) 0.0363(12) 0.0238(10) 0.0065(9) 0.0092(8) 0.0146(9)
C31 0.0848(19) 0.0392(14) 0.0539(15) -0.0305(12) -0.0272(14) 0.0242(13)

loop_
_atom_type_symbol
_atom_type_description
_atom_type_scat_dispersion_real
_atom_type_scat_dispersion_imag
_atom_type_scat_source
C C 0.0033 0.0016 'International Tables Vol C Tables 4.2.6.8 and 6.1.1.4'
H H 0.0000 0.0000 'International Tables Vol C Tables 4.2.6.8 and 6.1.1.4'
Al Al 0.0645 0.0514 'International Tables Vol C Tables 4.2.6.8 and 6.1.1.4'
N N 0.0061 0.0033 'International Tables Vol C Tables 4.2.6.8 and 6.1.1.4'
P P 0.1023 0.0942 'International Tables Vol C Tables 4.2.6.8 and 6.1.1.4'
Si Si 0.0817 0.0704 'International Tables Vol C Tables 4.2.6.8 and 6.1.1.4'

loop_
_geom_angle_atom_site_label_1
_geom_angle_atom_site_label_2
_geom_angle_atom_site_label_3
_geom_angle
Si1 P1 Al2 111.83(2)
Si1 P1 Al1 110.63(2)
Al1 P1 Al2 78.46(2)
Si2 P2 Al2 123.75(2)
Si2 P2 Al1 120.00(2)
Al1 P2 Al2 78.42(2)
C35 Si2 P2 117.09(5)
C45 Si2 P2 107.70(5)
C45 Si2 C35 107.20(7)
C45 Si2 C39 110.39(7)
C39 Si2 P2 107.72(5)
C39 Si2 C35 106.70(7)
P1 Al2 P2 89.21(2)
P1 Al2 Al1 50.762(16)
P1 Al2 H 122.4(7)
P2 Al2 Al1 50.505(16)
P2 Al2 H 118.4(7)
Al1 Al2 H 108.3(7)
C10 Al2 P1 107.65(5)
C10 Al2 P2 112.33(5)
C10 Al2 Al1 145.62(5)
C10 Al2 H 106.1(7)
C29 Si1 P1 110.24(6)
C29 Si1 C16 106.41(8)
C23 Si1 P1 115.45(5)
C23 Si1 C29 107.49(8)
C23 Si1 C16 110.05(8)
C16 Si1 P1 106.86(6)
P1 Al1 Al2 50.780(16)
P1 Al1 HA 118.6(6)
P2 Al1 P1 89.69(2)
P2 Al1 Al2 51.079(16)
P2 Al1 HA 122.9(6)
Al2 Al1 HA 108.8(6)
C1 Al1 P1 112.72(5)
C1 Al1 P2 108.58(5)
C1 Al1 Al2 147.02(5)
C1 Al1 HA 104.1(6)
C1 N1 C2 110.44(14)
C1 N1 C7 125.79(14)
C2 N1 C7 123.68(14)
C1 N2 C3 110.95(14)
C1 N2 C4 125.45(13)
C3 N2 C4 123.53(14)
C10 N3 C12 110.79(14)
C10 N3 C17 125.50(13)
C12 N3 C17 123.71(14)
C10 N4 C11 110.77(13)
C10 N4 C13 125.28(14)
C11 N4 C13 123.94(14)
C34 C29 Si1 120.90(13)
C30 C29 Si1 122.45(14)
C30 C29 C34 116.62(17)
N3 C10 Al2 128.76(12)
N4 C10 Al2 126.75(12)
N4 C10 N3 104.49(13)
C37 C35 Si2 111.75(11)
C36 C35 Si2 109.02(11)
C36 C35 C37 108.32(13)
C38 C35 Si2 109.19(11)
C38 C35 C37 108.87(13)
C38 C35 C36 109.66(14)
C50 C45 Si2 119.84(12)
C50 C45 C46 116.19(15)
C46 C45 Si2 123.95(12)
C45 C50 H50 119.0
C49 C50 C45 122.08(16)
C49 C50 H50 119.0
N1 C1 Al1 128.94(12)
N2 C1 Al1 126.47(12)
N2 C1 N1 104.56(13)
C40 C39 Si2 119.23(12)
C44 C39 Si2 124.51(12)
C44 C39 C40 116.19(15)
C24 C23 Si1 122.15(14)
C28 C23 Si1 121.83(14)
C28 C23 C24 115.99(17)
C35 C37 H37A 109.5
C35 C37 H37B 109.5
C35 C37 H37C 109.5
H37A C37 H37B 109.5
H37A C37 H37C 109.5
H37B C37 H37C 109.5
N1 C2 H2 126.5
C3 C2 N1 106.92(16)
C3 C2 H2 126.5
C35 C36 H36A 109.5
C35 C36 H36B 109.5
C35 C36 H36C 109.5
H36A C36 H36B 109.5
H36A C36 H36C 109.5
H36B C36 H36C 109.5
C20 C16 Si1 111.13(13)
C20 C16 C21 109.06(16)
C20 C16 C22 108.83(15)
C21 C16 Si1 112.57(12)
C21 C16 C22 107.57(16)
C22 C16 Si1 107.54(12)
N4 C11 H11 126.5
C12 C11 N4 107.08(15)
C12 C11 H11 126.5
N3 C12 H12 126.6
C11 C12 N3 106.86(15)
C11 C12 H12 126.6
C23 C24 H24 119.0
C25 C24 C23 122.10(19)
C25 C24 H24 119.0
N3 C17 H17 108.0
N3 C17 C19 110.33(15)
N3 C17 C18 109.73(14)
C19 C17 H17 108.0
C18 C17 H17 108.0
C18 C17 C19 112.66(15)
C47 C48 H48 120.4
C49 C48 H48 120.4
C49 C48 C47 119.17(16)
N4 C13 H13 107.9
N4 C13 C15 109.77(14)
N4 C13 C14 109.83(14)
C15 C13 H13 107.9
C15 C13 C14 113.39(16)
C14 C13 H13 107.9
C40 C41 H41 119.7
C42 C41 H41 119.7
C42 C41 C40 120.51(16)
N2 C3 H3 126.4
C2 C3 N2 107.12(15)
C2 C3 H3 126.4
C39 C40 H40 119.0
C41 C40 C39 122.08(15)
C41 C40 H40 119.0
C35 C38 H38A 109.5
C35 C38 H38B 109.5
C35 C38 H38C 109.5
H38A C38 H38B 109.5
H38A C38 H38C 109.5
H38B C38 H38C 109.5
C48 C47 H47 119.8
C48 C47 C46 120.38(16)
C46 C47 H47 119.8
C44 C43 H43 119.8
C42 C43 H43 119.8
C42 C43 C44 120.41(16)
N2 C4 H4 107.8
N2 C4 C5 109.93(14)
N2 C4 C6 110.09(15)
C5 C4 H4 107.8
C5 C4 C6 113.29(15)
C6 C4 H4 107.8
C50 C49 H49 119.9
C48 C49 C50 120.26(16)
C48 C49 H49 119.9
C39 C44 H44 119.0
C43 C44 C39 121.93(16)
C43 C44 H44 119.0
C41 C42 C43 118.87(16)
C41 C42 H42 120.6
C43 C42 H42 120.6
C45 C46 H46 119.1
C47 C46 C45 121.88(16)
C47 C46 H46 119.1
C17 C19 H19A 109.5
C17 C19 H19B 109.5
C17 C19 H19C 109.5
H19A C19 H19B 109.5
H19A C19 H19C 109.5
H19B C19 H19C 109.5
C17 C18 H18A 109.5
C17 C18 H18B 109.5
C17 C18 H18C 109.5
H18A C18 H18B 109.5
H18A C18 H18C 109.5
H18B C18 H18C 109.5
C4 C5 H5A 109.5
C4 C5 H5B 109.5
C4 C5 H5C 109.5
H5A C5 H5B 109.5
H5A C5 H5C 109.5
H5B C5 H5C 109.5
N1 C7 H7 108.1
N1 C7 C8 110.08(15)
N1 C7 C9 110.89(15)
C8 C7 H7 108.1
C9 C7 H7 108.1
C9 C7 C8 111.58(15)
C16 C20 H20A 109.5
C16 C20 H20B 109.5
C16 C20 H20C 109.5
H20A C20 H20B 109.5
H20A C20 H20C 109.5
H20B C20 H20C 109.5
C23 C28 H28 119.0
C23 C28 C27 122.0(2)
C27 C28 H28 119.0
C29 C34 H34 119.0
C33 C34 C29 121.94(18)
C33 C34 H34 119.0
C13 C15 H15A 109.5
C13 C15 H15B 109.5
C13 C15 H15C 109.5
H15A C15 H15B 109.5
H15A C15 H15C 109.5
H15B C15 H15C 109.5
C16 C21 H21A 109.5
C16 C21 H21B 109.5
C16 C21 H21C 109.5
H21A C21 H21B 109.5
H21A C21 H21C 109.5
H21B C21 H21C 109.5
C7 C8 H8A 109.5
C7 C8 H8B 109.5
C7 C8 H8C 109.5
H8A C8 H8B 109.5
H8A C8 H8C 109.5
H8B C8 H8C 109.5
C25 C26 H26 120.5
C27 C26 H26 120.5
C27 C26 C25 119.00(19)
C13 C14 H14A 109.5
C13 C14 H14B 109.5
C13 C14 H14C 109.5
H14A C14 H14B 109.5
H14A C14 H14C 109.5
H14B C14 H14C 109.5
C16 C22 H22A 109.5
C16 C22 H22B 109.5
C16 C22 H22C 109.5
H22A C22 H22B 109.5
H22A C22 H22C 109.5
H22B C22 H22C 109.5
C7 C9 H9A 109.5
C7 C9 H9B 109.5
C7 C9 H9C 109.5
H9A C9 H9B 109.5
H9A C9 H9C 109.5
H9B C9 H9C 109.5
C24 C25 H25 119.8
C26 C25 C24 120.4(2)
C26 C25 H25 119.8
C33 C32 H32 120.5
C33 C32 C31 119.04(19)
C31 C32 H32 120.5
C28 C27 H27 119.7
C26 C27 C28 120.5(2)
C26 C27 H27 119.7
C4 C6 H6A 109.5
C4 C6 H6B 109.5
C4 C6 H6C 109.5
H6A C6 H6B 109.5
H6A C6 H6C 109.5
H6B C6 H6C 109.5
C29 C30 H30 119.4
C31 C30 C29 121.1(2)
C31 C30 H30 119.4
C34 C33 H33 119.9
C32 C33 C34 120.22(19)
C32 C33 H33 119.9
C32 C31 C30 121.0(2)
C32 C31 H31 119.5
C30 C31 H31 119.5

loop_
_geom_bond_atom_site_label_1
_geom_bond_atom_site_label_2
_geom_bond_distance
P1 Al2 2.3592(6)
P1 Si1 2.2050(6)
P1 Al1 2.3586(6)
P2 Si2 2.2078(6)
P2 Al2 2.3696(6)
P2 Al1 2.3503(6)
Si2 C35 1.9143(16)
Si2 C45 1.9027(16)
Si2 C39 1.9057(16)
Al2 Al1 2.9837(7)
Al2 C10 2.0523(17)
Al2 H 1.537(19)
Si1 C29 1.8996(18)
Si1 C23 1.8916(17)
Si1 C16 1.9274(18)
Al1 C1 2.0572(16)
Al1 HA 1.546(17)
N1 C1 1.358(2)
N1 C2 1.382(2)
N1 C7 1.476(2)
N2 C1 1.352(2)
N2 C3 1.374(2)
N2 C4 1.478(2)
N3 C10 1.358(2)
N3 C12 1.380(2)
N3 C17 1.480(2)
N4 C10 1.357(2)
N4 C11 1.379(2)
N4 C13 1.482(2)
C29 C34 1.396(2)
C29 C30 1.393(3)
C35 C37 1.533(2)
C35 C36 1.534(2)
C35 C38 1.531(2)
C45 C50 1.397(2)
C45 C46 1.402(2)
C50 H50 0.9500
C50 C49 1.390(2)
C39 C40 1.400(2)
C39 C44 1.396(2)
C23 C24 1.395(3)
C23 C28 1.387(3)
C37 H37A 0.9800
C37 H37B 0.9800
C37 H37C 0.9800
C2 H2 0.9500
C2 C3 1.336(3)
C36 H36A 0.9800
C36 H36B 0.9800
C36 H36C 0.9800
C16 C20 1.533(3)
C16 C21 1.534(3)
C16 C22 1.537(3)
C11 H11 0.9500
C11 C12 1.341(2)
C12 H12 0.9500
C24 H24 0.9500
C24 C25 1.389(3)
C17 H17 1.0000
C17 C19 1.522(3)
C17 C18 1.518(2)
C48 H48 0.9500
C48 C47 1.382(3)
C48 C49 1.379(3)
C13 H13 1.0000
C13 C15 1.513(2)
C13 C14 1.519(2)
C41 H41 0.9500
C41 C40 1.388(2)
C41 C42 1.377(2)
C3 H3 0.9500
C40 H40 0.9500
C38 H38A 0.9800
C38 H38B 0.9800
C38 H38C 0.9800
C47 H47 0.9500
C47 C46 1.388(2)
C43 H43 0.9500
C43 C44 1.391(2)
C43 C42 1.385(2)
C4 H4 1.0000
C4 C5 1.514(2)
C4 C6 1.515(3)
C49 H49 0.9500
C44 H44 0.9500
C42 H42 0.9500
C46 H46 0.9500
C19 H19A 0.9800
C19 H19B 0.9800
C19 H19C 0.9800
C18 H18A 0.9800
C18 H18B 0.9800
C18 H18C 0.9800
C5 H5A 0.9800
C5 H5B 0.9800
C5 H5C 0.9800
C7 H7 1.0000
C7 C8 1.515(3)
C7 C9 1.513(3)
C20 H20A 0.9800
C20 H20B 0.9800
C20 H20C 0.9800
C28 H28 0.9500
C28 C27 1.391(3)
C34 H34 0.9500
C34 C33 1.389(3)
C15 H15A 0.9800
C15 H15B 0.9800
C15 H15C 0.9800
C21 H21A 0.9800
C21 H21B 0.9800
C21 H21C 0.9800
C8 H8A 0.9800
C8 H8B 0.9800
C8 H8C 0.9800
C26 H26 0.9500
C26 C25 1.371(3)
C26 C27 1.370(3)
C14 H14A 0.9800
C14 H14B 0.9800
C14 H14C 0.9800
C22 H22A 0.9800
C22 H22B 0.9800
C22 H22C 0.9800
C9 H9A 0.9800
C9 H9B 0.9800
C9 H9C 0.9800
C25 H25 0.9500
C32 H32 0.9500
C32 C33 1.368(3)
C32 C31 1.378(3)
C27 H27 0.9500
C6 H6A 0.9800
C6 H6B 0.9800
C6 H6C 0.9800
C30 H30 0.9500
C30 C31 1.385(3)
C33 H33 0.9500
C31 H31 0.9500

loop_
_geom_torsion_atom_site_label_1
_geom_torsion_atom_site_label_2
_geom_torsion_atom_site_label_3
_geom_torsion_atom_site_label_4
_geom_torsion
P1 Si1 C29 C34 19.08(15)
P1 Si1 C29 C30 -162.85(15)
P1 Si1 C23 C24 -78.27(16)
P1 Si1 C23 C28 99.81(15)
Si2 C45 C50 C49 179.74(13)
Si2 C45 C46 C47 179.89(13)
Si2 C39 C40 C41 -177.52(13)
Si2 C39 C44 C43 176.67(13)
Si1 C29 C34 C33 179.43(14)
Si1 C29 C30 C31 -179.97(19)
Si1 C23 C24 C25 -179.90(15)
Si1 C23 C28 C27 179.64(17)
N1 C2 C3 N2 -0.1(2)
N4 C11 C12 N3 -0.1(2)
C29 Si1 C23 C24 158.24(15)
C29 Si1 C23 C28 -23.67(17)
C29 C34 C33 C32 0.3(3)
C29 C30 C31 C32 0.9(4)
C10 N3 C12 C11 -0.4(2)
C10 N3 C17 C19 126.33(17)
C10 N3 C17 C18 -108.96(18)
C10 N4 C11 C12 0.6(2)
C10 N4 C13 C15 113.52(17)
C10 N4 C13 C14 -121.16(17)
C45 C50 C49 C48 0.2(3)
C50 C45 C46 C47 -2.0(2)
C1 N1 C2 C3 0.1(2)
C1 N1 C7 C8 112.50(18)
C1 N1 C7 C9 -123.54(18)
C1 N2 C3 C2 0.1(2)
C1 N2 C4 C5 -108.80(18)
C1 N2 C4 C6 125.72(18)
C23 Si1 C29 C34 145.69(14)
C23 Si1 C29 C30 -36.24(18)
C23 C24 C25 C26 -0.1(3)
C23 C28 C27 C26 0.6(4)
C2 N1 C1 Al1 178.23(13)
C2 N1 C1 N2 -0.10(19)
C2 N1 C7 C8 -63.7(2)
C2 N1 C7 C9 60.3(2)
C16 Si1 C29 C34 -96.44(15)
C16 Si1 C29 C30 81.63(18)
C16 Si1 C23 C24 42.76(17)
C16 Si1 C23 C28 -139.15(16)
C11 N4 C10 Al2 179.23(12)
C11 N4 C10 N3 -0.86(18)
C11 N4 C13 C15 -67.6(2)
C11 N4 C13 C14 57.7(2)
C12 N3 C10 Al2 -179.31(12)
C12 N3 C10 N4 0.79(18)
C12 N3 C17 C19 -53.5(2)
C12 N3 C17 C18 71.2(2)
C24 C23 C28 C27 -2.2(3)
C17 N3 C10 Al2 0.9(2)
C17 N3 C10 N4 -179.04(14)
C17 N3 C12 C11 179.40(15)
C48 C47 C46 C45 0.7(3)
C13 N4 C10 Al2 -1.7(2)
C13 N4 C10 N3 178.16(14)
C13 N4 C11 C12 -178.42(15)
C3 N2 C1 Al1 -178.36(13)
C3 N2 C1 N1 0.02(18)
C3 N2 C4 C5 67.9(2)
C3 N2 C4 C6 -57.6(2)
C40 C39 C44 C43 -0.3(2)
C40 C41 C42 C43 -0.4(3)
C47 C48 C49 C50 -1.6(3)
C4 N2 C1 Al1 -1.3(2)
C4 N2 C1 N1 177.10(15)
C4 N2 C3 C2 -177.08(17)
C49 C48 C47 C46 1.2(3)
C44 C39 C40 C41 -0.3(2)
C44 C43 C42 C41 -0.3(3)
C42 C41 C40 C39 0.7(3)
C42 C43 C44 C39 0.7(3)
C46 C45 C50 C49 1.6(2)
C7 N1 C1 Al1 1.6(2)
C7 N1 C1 N2 -176.71(15)
C7 N1 C2 C3 176.84(17)
C28 C23 C24 C25 1.9(3)
C34 C29 C30 C31 -1.8(3)
C25 C26 C27 C28 1.2(3)
C27 C26 C25 C24 -1.5(3)
C30 C29 C34 C33 1.2(3)
C33 C32 C31 C30 0.7(4)
C31 C32 C33 C34 -1.3(3)
